data_1574417
loop_
_publ_author_name
'Toyama, Yoshifumi'
'Nakamura, Takumu'
'Horikawa, Yushin'
'Morinaka, Yuta'
'Ono, Yohei'
'Yagi, Akiko'
'Itami, Kenichiro'
'Ito, Hideto'

_publ_section_title
;
 Rh-catalyzed mechanochemical transfer hydrogenation for the synthesis of
 periphery-hydrogenated polycyclic aromatic compounds
;
_journal_issue 21
_journal_name_full 'Chemical Science'
_journal_page_first 9117
_journal_page_last 9124
_journal_paper_doi 10.1039/D5SC01489A
_journal_volume 16
_journal_year 2025
_chemical_formula_moiety 'C24 H26'
_chemical_formula_sum 'C24 H26'
_chemical_formula_weight 314.4694
_chemical_name_systematic 7k
_space_group_crystal_system triclinic
_space_group_IT_number 2
_space_group_name_Hall '-P 1'
_space_group_name_H-M_alt 'P -1'
_atom_sites_solution_hydrogens geom
_atom_sites_solution_primary dual
_audit_block_doi 10.5517/ccdc.csd.cc2l6tzm
_audit_creation_date 2024-09-07
_audit_creation_method
;
Olex2 1.3-ac4
(compiled 2018.12.05 svn.r3537 for Rigaku Oxford Diffraction, GUI svn.r5625)
;
_audit_update_record
;
2024-10-10 deposited with the CCDC.	2025-04-11 downloaded from the CCDC.
;
_cell_angle_alpha 84.768(3)
_cell_angle_beta 83.360(3)
_cell_angle_gamma 85.557(3)
_cell_formula_units_Z 4
_cell_length_a 8.7615(3)
_cell_length_b 10.5013(3)
_cell_length_c 17.8315(6)
_cell_measurement_reflns_used 9394
_cell_measurement_temperature 123(2)
_cell_measurement_theta_max 30.1090
_cell_measurement_theta_min 2.1850
_cell_volume 1619.11(9)
_computing_cell_refinement 'CrysAlisPro 1.171.41.120a (Rigaku OD, 2021)'
_computing_data_collection 'CrysAlisPro 1.171.41.120a (Rigaku OD, 2021)'
_computing_data_reduction 'CrysAlisPro 1.171.41.120a (Rigaku OD, 2021)'
_computing_molecular_graphics 'Olex2 (Dolomanov et al., 2009)'
_computing_publication_material 'Olex2 (Dolomanov et al., 2009)'
_computing_structure_refinement 'ShelXL (Sheldrick, 2015)'
_computing_structure_solution 'ShelXT (Sheldrick, 2015)'
_diffrn_ambient_temperature 123(2)
_diffrn_detector 'Hybrid Pixel Array Detector'
_diffrn_detector_area_resol_mean 5.8140
_diffrn_detector_type 'Pilatus 200K'
_diffrn_measured_fraction_theta_full 1.000
_diffrn_measured_fraction_theta_max 0.827
_diffrn_measurement_details
;
List of Runs (angles in degrees, time in seconds):

  # Type    Start    End  Width  t~exp~   \w     \q     \k     \f   Frames
#--------------------------------------------------------------------------
  1  \w    -11.00  32.00   0.50    1.50    --    3.48 -99.00 -30.00   86
  2  \w      1.00  38.00   0.50    1.50    --    3.48 -99.00-120.00   74
  3  \w      8.00  38.00   0.50    1.50    --    3.48 -99.00-180.00   60
  4  \w     37.00  70.00   0.50    1.50    --   -2.85  57.00-120.00   66
  5  \w    -19.00  23.00   0.50    1.50    --   -2.85  57.00-120.00   84
  6  \w    -15.00  29.00   0.50    1.50    --   -2.85  57.00  30.00   88
  7  \w     42.00  68.00   0.50    1.50    --   -2.85  57.00  30.00   52
  8  \w     -2.00  73.00   0.50    1.50    --   -2.85  37.00 -30.00  150
  9  \w    -61.00 -28.00   0.50    1.50    --   -2.85 -77.00  30.00   66
 10  \w    -13.00  19.00   0.50    1.50    --   -2.85 -77.00  30.00   64
;
_diffrn_measurement_device 'four-circle diffractometer'
_diffrn_measurement_device_type 'ROD, Synergy Custom system, Pilatus 200K'
_diffrn_measurement_method '\w scans'
_diffrn_measurement_specimen_support 'Mitegen 50um'
_diffrn_orient_matrix_type 'CrysAlisPro convention (1999,Acta A55,543-557)'
_diffrn_orient_matrix_UB_11 0.0047078000
_diffrn_orient_matrix_UB_12 -0.0519111000
_diffrn_orient_matrix_UB_13 0.0282036000
_diffrn_orient_matrix_UB_21 0.0126543000
_diffrn_orient_matrix_UB_22 -0.0435846000
_diffrn_orient_matrix_UB_23 -0.0285799000
_diffrn_orient_matrix_UB_31 0.0805671000
_diffrn_orient_matrix_UB_32 0.0052152000
_diffrn_orient_matrix_UB_33 -0.0016147000
_diffrn_radiation_collimation 0.3
_diffrn_radiation_monochromator mirror
_diffrn_radiation_probe x-ray
_diffrn_radiation_type MoK\a
_diffrn_radiation_wavelength 0.71073
_diffrn_reflns_av_R_equivalents 0.0382
_diffrn_reflns_av_unetI/netI 0.0416
_diffrn_reflns_Laue_measured_fraction_full 1.000
_diffrn_reflns_Laue_measured_fraction_max 0.827
_diffrn_reflns_limit_h_max 10
_diffrn_reflns_limit_h_min -12
_diffrn_reflns_limit_k_max 14
_diffrn_reflns_limit_k_min -13
_diffrn_reflns_limit_l_max 23
_diffrn_reflns_limit_l_min -22
_diffrn_reflns_number 22243
_diffrn_reflns_point_group_measured_fraction_full 1.000
_diffrn_reflns_point_group_measured_fraction_max 0.827
_diffrn_reflns_theta_full 25.000
_diffrn_reflns_theta_max 29.807
_diffrn_reflns_theta_min 1.952
_diffrn_source 'Rotating-anode X-ray tube'
_diffrn_source_current 24.0
_diffrn_source_power 1.2
_diffrn_source_target Mo
_diffrn_source_type 'Rigaku (Mo) X-ray Source'
_diffrn_source_voltage 50.0
_exptl_absorpt_coefficient_mu 0.072
_exptl_absorpt_correction_T_max 1.00000
_exptl_absorpt_correction_T_min 0.78990
_exptl_absorpt_correction_type multi-scan
_exptl_absorpt_process_details
;
CrysAlisPro 1.171.41.120a (Rigaku Oxford Diffraction, 2021)
Empirical absorption correction using spherical harmonics,
implemented in SCALE3 ABSPACK scaling algorithm.
;
_exptl_crystal_colour 'clear light colourless'
_exptl_crystal_colour_lustre clear
_exptl_crystal_colour_modifier light
_exptl_crystal_colour_primary colourless
_exptl_crystal_density_diffrn 1.290
_exptl_crystal_description block
_exptl_crystal_F_000 680
_exptl_crystal_recrystallization_method 'Re-crystallisation from solvent: hexane'
_exptl_crystal_size_max 0.6
_exptl_crystal_size_mid 0.3
_exptl_crystal_size_min 0.15
_refine_diff_density_max 0.435
_refine_diff_density_min -0.295
_refine_diff_density_rms 0.058
_refine_ls_extinction_method none
_refine_ls_goodness_of_fit_ref 1.103
_refine_ls_hydrogen_treatment constr
_refine_ls_matrix_type full
_refine_ls_number_parameters 433
_refine_ls_number_reflns 7678
_refine_ls_number_restraints 0
_refine_ls_restrained_S_all 1.103
_refine_ls_R_factor_all 0.0561
_refine_ls_R_factor_gt 0.0456
_refine_ls_shift/su_max 0.000
_refine_ls_shift/su_mean 0.000
_refine_ls_structure_factor_coef Fsqd
_refine_ls_weighting_details 'w=1/[\s^2^(Fo^2^)+(0.0692P)^2^+0.2305P] where P=(Fo^2^+2Fc^2^)/3'
_refine_ls_weighting_scheme calc
_refine_ls_wR_factor_gt 0.1274
_refine_ls_wR_factor_ref 0.1334
_reflns_Friedel_coverage 0.000
_reflns_number_gt 6208
_reflns_number_total 7678
_reflns_threshold_expression 'I > 2\s(I)'
_cod_data_source_file d5sc01489a2.cif
_cod_data_source_block toy2127_hexane_xray_auto
_cod_depositor_comments 'Adding full bibliography for 1574417--1574419.cif.'
_cod_database_code 1574417
_shelx_shelxl_version_number 2018/3
_chemical_oxdiff_formula 'C H'
_shelx_space_group_comment
;
The symmetry employed for this shelxl refinement is uniquely defined
by the following loop, which should always be used as a source of
symmetry information in preference to the above space-group names.
They are only intended as comments.
;
_shelx_estimated_absorpt_t_max 0.989
_shelx_estimated_absorpt_t_min 0.958
_diffrn_oxdiff_digest_frames
;
012e3598fe0f2579736dcf657163f845890002612f4
;
_reflns_odcompleteness_completeness 99.98
_reflns_odcompleteness_iscentric 1
_reflns_odcompleteness_theta 26.32
_olex2_refinement_description
;
1. Fixed Uiso
 At 1.2 times of:
  All C(H) groups, All C(H,H) groups
2.a Ternary CH refined with riding coordinates:
 C40(H00H), C22(H00F), C37(H00K), C19(H00M), C16(H00N), C43(H00O), C46(H00Q),
 C13(H00R)
2.b Secondary CH2 refined with riding coordinates:
 C15(H00A,H00B), C36(H00L,H00P), C48(H00S,H00T), C35(H00V,H00W), C38(H00Y,H),
 C17(H00C,H00D), C11(H00E,H00G), C14(H01A,H01B), C41(H01O,H01P), C47(H01Q,H01R),
  C20(H01C,H01D), C42(H01S,H01T), C24(H01E,H01F), C12(H01G,H01H), C44(H01U,
 H01V), C39(H01W,H01X), C45(H01Y,HA), C21(H01I,H01J), C23(H01K,H01L), C18(H01M,
 H01N)
2.c Aromatic/amide H refined with riding coordinates:
 C30(H00I), C29(H00J), C6(H00U), C5(H00X)
;
_olex2_exptl_crystal_mounting_method loop
_olex2_submission_special_instructions 'No special instructions were received'
_oxdiff_exptl_absorpt_empirical_details
;
Empirical correction (ABSPACK) includes:
- Absorption correction using spherical harmonics
- Frame scaling
;
_oxdiff_exptl_absorpt_empirical_full_max 2.260
_oxdiff_exptl_absorpt_empirical_full_min 0.380

loop_
_space_group_symop_operation_xyz
'x, y, z'
'-x, -y, -z'

loop_
_atom_site_label
_atom_site_type_symbol
_atom_site_fract_x
_atom_site_fract_y
_atom_site_fract_z
_atom_site_U_iso_or_equiv
_atom_site_adp_type
_atom_site_occupancy
_atom_site_site_symmetry_order
_atom_site_calc_flag
_atom_site_refinement_flags_posn
_atom_site_refinement_flags_adp
_atom_site_refinement_flags_occupancy
_atom_site_disorder_assembly
_atom_site_disorder_group
C32 C 0.22874(11) 0.50597(10) 0.07650(6) 0.0133(2) Uani 1 1 d . . . . .
C10 C 0.33019(11) 0.02846(9) 0.44557(6) 0.0134(2) Uani 1 1 d . . . . .
C9 C 0.26126(11) -0.03404(9) 0.51048(6) 0.0134(2) Uani 1 1 d . . . . .
C8 C 0.22527(11) 0.03255(10) 0.57735(6) 0.0138(2) Uani 1 1 d . . . . .
C33 C 0.26641(11) 0.46106(9) 0.00275(6) 0.0132(2) Uani 1 1 d . . . . .
C34 C 0.32874(11) 0.54231(10) -0.05570(6) 0.0138(2) Uani 1 1 d . . . . .
C26 C 0.30752(11) 0.72021(10) 0.02477(6) 0.0142(2) Uani 1 1 d . . . . .
C31 C 0.16779(12) 0.42369(10) 0.13911(6) 0.0152(2) Uani 1 1 d . . . . .
C1 C 0.35853(11) 0.16102(10) 0.44314(6) 0.0140(2) Uani 1 1 d . . . . .
C7 C 0.16009(12) -0.03119(10) 0.64665(6) 0.0157(2) Uani 1 1 d . . . . .
C25 C 0.34835(11) 0.67298(10) -0.04477(6) 0.0142(2) Uani 1 1 d . . . . .
C2 C 0.31785(12) 0.22919(9) 0.50577(6) 0.0139(2) Uani 1 1 d . . . . .
C40 C 0.36900(12) 0.50508(10) -0.13613(6) 0.0163(2) Uani 1 1 d . . . . .
H00H H 0.481039 0.516831 -0.150644 0.020 Uiso 1 1 calc R . . . .
C30 C 0.13377(12) 0.47006(11) 0.20914(6) 0.0184(2) Uani 1 1 d . . . . .
H00I H 0.094048 0.414843 0.250816 0.022 Uiso 1 1 calc R . . . .
C22 C 0.33579(12) 0.37285(10) 0.50104(6) 0.0173(2) Uani 1 1 d . . . . .
H00F H 0.442086 0.385429 0.512958 0.021 Uiso 1 1 calc R . . . .
C3 C 0.25409(11) 0.16506(10) 0.57509(6) 0.0141(2) Uani 1 1 d . . . . .
C28 C 0.21194(12) 0.68069(10) 0.16110(6) 0.0163(2) Uani 1 1 d . . . . .
C29 C 0.15670(13) 0.59788(11) 0.22026(6) 0.0192(2) Uani 1 1 d . . . . .
H00J H 0.133610 0.627235 0.269408 0.023 Uiso 1 1 calc R . . . .
C37 C 0.23139(12) 0.32576(10) -0.01044(6) 0.0151(2) Uani 1 1 d . . . . .
H00K H 0.324769 0.267975 -0.001296 0.018 Uiso 1 1 calc R . . . .
C15 C 0.33570(13) -0.17549(10) 0.37779(6) 0.0189(2) Uani 1 1 d . . . . .
H00A H 0.321456 -0.199496 0.326759 0.023 Uiso 1 1 calc R . . . .
H00B H 0.422835 -0.230565 0.396198 0.023 Uiso 1 1 calc R . . . .
C27 C 0.25026(11) 0.63631(10) 0.08756(6) 0.0137(2) Uani 1 1 d . . . . .
C19 C 0.42252(12) 0.22129(10) 0.36682(6) 0.0163(2) Uani 1 1 d . . . . .
H00M H 0.526694 0.178280 0.353351 0.020 Uiso 1 1 calc R . . . .
C16 C 0.37451(12) -0.03455(10) 0.37230(6) 0.0161(2) Uani 1 1 d . . . . .
H00N H 0.488702 -0.032556 0.360335 0.019 Uiso 1 1 calc R . . . .
C43 C 0.40619(12) 0.75477(10) -0.11504(6) 0.0170(2) Uani 1 1 d . . . . .
H00O H 0.511699 0.718617 -0.132925 0.020 Uiso 1 1 calc R . . . .
C4 C 0.21751(12) 0.23097(10) 0.64214(6) 0.0174(2) Uani 1 1 d . . . . .
C46 C 0.31698(12) 0.86186(10) 0.03465(6) 0.0174(2) Uani 1 1 d . . . . .
H00Q H 0.422635 0.873245 0.047911 0.021 Uiso 1 1 calc R . . . .
C13 C 0.21698(12) -0.17145(10) 0.51109(6) 0.0155(2) Uani 1 1 d . . . . .
H00R H 0.306365 -0.229340 0.526140 0.019 Uiso 1 1 calc R . . . .
C36 C 0.09839(12) 0.27990(10) 0.04597(6) 0.0177(2) Uani 1 1 d . . . . .
H00L H 0.080181 0.190361 0.038302 0.021 Uiso 1 1 calc R . . . .
H00P H 0.003212 0.334080 0.037762 0.021 Uiso 1 1 calc R . . . .
C48 C 0.22989(13) 0.81934(10) 0.17195(7) 0.0201(2) Uani 1 1 d . . . . .
H00S H 0.335034 0.828956 0.184907 0.024 Uiso 1 1 calc R . . . .
H00T H 0.155480 0.846798 0.214490 0.024 Uiso 1 1 calc R . . . .
C6 C 0.13065(13) 0.03498(11) 0.71026(6) 0.0198(2) Uani 1 1 d . . . . .
H00U H 0.090426 -0.008137 0.756648 0.024 Uiso 1 1 calc R . . . .
C35 C 0.13772(12) 0.28779(10) 0.12655(6) 0.0172(2) Uani 1 1 d . . . . .
H00V H 0.051238 0.258670 0.163228 0.021 Uiso 1 1 calc R . . . .
H00W H 0.230194 0.230420 0.135290 0.021 Uiso 1 1 calc R . . . .
C38 C 0.20251(13) 0.31961(10) -0.09286(6) 0.0190(2) Uani 1 1 d . . . . .
H00Y H 0.184924 0.230545 -0.101890 0.023 Uiso 1 1 calc R . . . .
H H 0.109495 0.374814 -0.103666 0.023 Uiso 1 1 calc R . . . .
C5 C 0.15892(13) 0.16560(11) 0.70808(6) 0.0203(2) Uani 1 1 d . . . . .
H00X H 0.137122 0.209111 0.752930 0.024 Uiso 1 1 calc R . . . .
C17 C 0.30002(13) 0.04600(11) 0.30768(6) 0.0199(2) Uani 1 1 d . . . . .
H00C H 0.347900 0.017095 0.258523 0.024 Uiso 1 1 calc R . . . .
H00D H 0.189100 0.030774 0.312202 0.024 Uiso 1 1 calc R . . . .
C11 C 0.12070(12) -0.16899(10) 0.64766(6) 0.0185(2) Uani 1 1 d . . . . .
H00E H 0.032327 -0.185455 0.686312 0.022 Uiso 1 1 calc R . . . .
H00G H 0.209635 -0.226785 0.661474 0.022 Uiso 1 1 calc R . . . .
C14 C 0.19012(12) -0.19901(10) 0.43115(6) 0.0187(2) Uani 1 1 d . . . . .
H01A H 0.164159 -0.289066 0.430995 0.022 Uiso 1 1 calc R . . . .
H01B H 0.102952 -0.142416 0.414035 0.022 Uiso 1 1 calc R . . . .
C41 C 0.27764(13) 0.59998(11) -0.18815(6) 0.0197(2) Uani 1 1 d . . . . .
H01O H 0.166643 0.585512 -0.177385 0.024 Uiso 1 1 calc R . . . .
H01P H 0.310233 0.583365 -0.241600 0.024 Uiso 1 1 calc R . . . .
C47 C 0.20221(13) 0.90400(10) 0.10017(7) 0.0207(2) Uani 1 1 d . . . . .
H01Q H 0.214613 0.994574 0.108036 0.025 Uiso 1 1 calc R . . . .
H01R H 0.095814 0.897151 0.088100 0.025 Uiso 1 1 calc R . . . .
C20 C 0.44105(13) 0.36571(10) 0.36507(7) 0.0205(2) Uani 1 1 d . . . . .
H01C H 0.545314 0.379318 0.377768 0.025 Uiso 1 1 calc R . . . .
H01D H 0.431478 0.405551 0.313184 0.025 Uiso 1 1 calc R . . . .
C42 C 0.30179(13) 0.74106(11) -0.17728(6) 0.0207(2) Uani 1 1 d . . . . .
H01S H 0.348126 0.782632 -0.225761 0.025 Uiso 1 1 calc R . . . .
H01T H 0.200354 0.786581 -0.164069 0.025 Uiso 1 1 calc R . . . .
C24 C 0.24141(14) 0.37261(10) 0.63876(7) 0.0215(2) Uani 1 1 d . . . . .
H01E H 0.345996 0.384410 0.651708 0.026 Uiso 1 1 calc R . . . .
H01F H 0.165848 0.413483 0.676463 0.026 Uiso 1 1 calc R . . . .
C12 C 0.08007(12) -0.19694(10) 0.57010(6) 0.0181(2) Uani 1 1 d . . . . .
H01G H 0.054860 -0.287428 0.571278 0.022 Uiso 1 1 calc R . . . .
H01H H -0.011101 -0.141461 0.556815 0.022 Uiso 1 1 calc R . . . .
C44 C 0.41909(13) 0.89577(11) -0.10161(7) 0.0218(2) Uani 1 1 d . . . . .
H01U H 0.522633 0.906316 -0.086894 0.026 Uiso 1 1 calc R . . . .
H01V H 0.407485 0.949757 -0.149374 0.026 Uiso 1 1 calc R . . . .
C39 C 0.34164(13) 0.36491(11) -0.14496(6) 0.0204(2) Uani 1 1 d . . . . .
H01W H 0.325427 0.355764 -0.198183 0.024 Uiso 1 1 calc R . . . .
H01X H 0.434292 0.309938 -0.133282 0.024 Uiso 1 1 calc R . . . .
C45 C 0.29749(13) 0.94113(10) -0.04002(7) 0.0212(2) Uani 1 1 d . . . . .
H01Y H 0.193551 0.932297 -0.054779 0.025 Uiso 1 1 calc R . . . .
HA H 0.307613 1.032731 -0.033854 0.025 Uiso 1 1 calc R . . . .
C21 C 0.32155(13) 0.43098(10) 0.42040(7) 0.0209(2) Uani 1 1 d . . . . .
H01I H 0.217036 0.420412 0.406922 0.025 Uiso 1 1 calc R . . . .
H01J H 0.336788 0.523838 0.417136 0.025 Uiso 1 1 calc R . . . .
C23 C 0.22224(13) 0.43687(10) 0.55991(7) 0.0215(2) Uani 1 1 d . . . . .
H01K H 0.240726 0.528935 0.558396 0.026 Uiso 1 1 calc R . . . .
H01L H 0.115647 0.430002 0.548136 0.026 Uiso 1 1 calc R . . . .
C18 C 0.31753(13) 0.19081(11) 0.30820(6) 0.0193(2) Uani 1 1 d . . . . .
H01M H 0.360754 0.224705 0.257170 0.023 Uiso 1 1 calc R . . . .
H01N H 0.214522 0.234932 0.319517 0.023 Uiso 1 1 calc R . . . .

loop_
_atom_site_aniso_label
_atom_site_aniso_U_11
_atom_site_aniso_U_22
_atom_site_aniso_U_33
_atom_site_aniso_U_23
_atom_site_aniso_U_13
_atom_site_aniso_U_12
C32 0.0105(5) 0.0134(5) 0.0161(5) -0.0009(4) -0.0029(4) -0.0001(4)
C10 0.0109(5) 0.0135(5) 0.0162(5) -0.0021(4) -0.0038(4) 0.0005(4)
C9 0.0108(5) 0.0117(5) 0.0181(5) -0.0008(4) -0.0042(4) 0.0007(4)
C8 0.0110(5) 0.0138(5) 0.0169(5) -0.0003(4) -0.0037(4) -0.0002(4)
C33 0.0104(5) 0.0126(5) 0.0172(5) -0.0025(4) -0.0037(4) 0.0005(4)
C34 0.0099(5) 0.0163(5) 0.0157(5) -0.0025(4) -0.0031(4) 0.0001(4)
C26 0.0116(5) 0.0125(5) 0.0190(5) -0.0012(4) -0.0032(4) -0.0018(4)
C31 0.0126(5) 0.0141(5) 0.0188(5) 0.0008(4) -0.0037(4) 0.0003(4)
C1 0.0110(5) 0.0143(5) 0.0167(5) 0.0002(4) -0.0031(4) -0.0010(4)
C7 0.0127(5) 0.0163(5) 0.0180(5) 0.0014(4) -0.0032(4) -0.0002(4)
C25 0.0106(5) 0.0148(5) 0.0173(5) 0.0005(4) -0.0027(4) -0.0019(4)
C2 0.0124(5) 0.0115(5) 0.0182(5) -0.0007(4) -0.0039(4) -0.0010(4)
C40 0.0135(5) 0.0199(5) 0.0155(5) -0.0029(4) -0.0005(4) -0.0010(4)
C30 0.0184(5) 0.0192(5) 0.0165(5) 0.0029(4) -0.0013(4) -0.0006(4)
C22 0.0180(5) 0.0117(5) 0.0226(6) 0.0000(4) -0.0040(4) -0.0026(4)
C3 0.0117(5) 0.0144(5) 0.0167(5) -0.0026(4) -0.0028(4) 0.0001(4)
C28 0.0147(5) 0.0167(5) 0.0179(5) -0.0036(4) -0.0029(4) -0.0002(4)
C29 0.0202(5) 0.0222(6) 0.0155(5) -0.0043(4) -0.0025(4) 0.0010(4)
C37 0.0150(5) 0.0124(5) 0.0186(5) -0.0035(4) -0.0040(4) -0.0003(4)
C15 0.0217(5) 0.0158(5) 0.0201(5) -0.0060(4) -0.0052(4) 0.0020(4)
C27 0.0112(5) 0.0136(5) 0.0169(5) -0.0021(4) -0.0032(4) 0.0000(4)
C19 0.0151(5) 0.0169(5) 0.0168(5) 0.0000(4) -0.0011(4) -0.0024(4)
C16 0.0151(5) 0.0163(5) 0.0172(5) -0.0033(4) -0.0028(4) 0.0010(4)
C43 0.0151(5) 0.0179(5) 0.0175(5) 0.0014(4) -0.0003(4) -0.0039(4)
C4 0.0158(5) 0.0171(5) 0.0204(5) -0.0047(4) -0.0038(4) -0.0011(4)
C46 0.0169(5) 0.0125(5) 0.0234(6) -0.0024(4) -0.0027(4) -0.0028(4)
C13 0.0137(5) 0.0113(5) 0.0217(5) -0.0008(4) -0.0034(4) -0.0007(4)
C36 0.0166(5) 0.0138(5) 0.0236(6) -0.0017(4) -0.0042(4) -0.0034(4)
C48 0.0206(5) 0.0186(5) 0.0221(6) -0.0091(4) -0.0004(4) -0.0017(4)
C6 0.0185(5) 0.0227(6) 0.0170(5) 0.0021(4) -0.0006(4) -0.0011(4)
C35 0.0162(5) 0.0138(5) 0.0211(5) 0.0017(4) -0.0010(4) -0.0026(4)
C38 0.0216(6) 0.0165(5) 0.0207(6) -0.0057(4) -0.0061(5) -0.0022(4)
C5 0.0201(5) 0.0239(6) 0.0173(5) -0.0062(4) -0.0013(4) -0.0007(4)
C17 0.0215(5) 0.0219(6) 0.0171(5) -0.0025(4) -0.0051(4) -0.0010(4)
C11 0.0159(5) 0.0159(5) 0.0223(6) 0.0036(4) 0.0000(4) -0.0027(4)
C14 0.0190(5) 0.0140(5) 0.0246(6) -0.0047(4) -0.0065(4) -0.0012(4)
C41 0.0189(5) 0.0250(6) 0.0157(5) -0.0012(4) -0.0036(4) -0.0022(4)
C47 0.0211(6) 0.0134(5) 0.0282(6) -0.0057(4) -0.0022(5) -0.0007(4)
C20 0.0217(6) 0.0179(5) 0.0216(6) 0.0044(4) -0.0027(5) -0.0062(4)
C42 0.0198(5) 0.0233(6) 0.0188(5) 0.0044(4) -0.0038(4) -0.0043(4)
C24 0.0238(6) 0.0179(5) 0.0236(6) -0.0085(4) -0.0003(5) -0.0025(4)
C12 0.0151(5) 0.0140(5) 0.0251(6) -0.0002(4) -0.0023(4) -0.0020(4)
C44 0.0229(6) 0.0173(5) 0.0250(6) 0.0043(4) -0.0022(5) -0.0069(4)
C39 0.0223(6) 0.0217(6) 0.0182(5) -0.0076(4) -0.0038(4) 0.0009(4)
C45 0.0228(6) 0.0125(5) 0.0282(6) 0.0022(4) -0.0043(5) -0.0033(4)
C21 0.0233(6) 0.0130(5) 0.0262(6) 0.0025(4) -0.0047(5) -0.0023(4)
C23 0.0240(6) 0.0123(5) 0.0287(6) -0.0045(4) -0.0035(5) 0.0000(4)
C18 0.0200(5) 0.0211(5) 0.0169(5) 0.0025(4) -0.0046(4) -0.0030(4)

loop_
_atom_type_symbol
_atom_type_description
_atom_type_scat_dispersion_real
_atom_type_scat_dispersion_imag
_atom_type_scat_source
C C 0.0033 0.0016 'International Tables Vol C Tables 4.2.6.8 and 6.1.1.4'
H H 0.0000 0.0000 'International Tables Vol C Tables 4.2.6.8 and 6.1.1.4'

loop_
_citation_id
_citation_doi
_citation_year
1 10.26434/chemrxiv-2025-np2hv 2025

loop_
_geom_angle_atom_site_label_1
_geom_angle_atom_site_label_2
_geom_angle_atom_site_label_3
_geom_angle
_geom_angle_site_symmetry_1
_geom_angle_site_symmetry_3
_geom_angle_publ_flag
C31 C32 C33 121.26(9) . . ?
C31 C32 C27 119.23(9) . . ?
C27 C32 C33 119.50(9) . . ?
C9 C10 C1 120.75(9) . . ?
C9 C10 C16 123.43(9) . . ?
C1 C10 C16 115.78(9) . . ?
C10 C9 C8 119.60(9) . . ?
C10 C9 C13 120.88(9) . . ?
C8 C9 C13 119.47(9) . . ?
C9 C8 C7 121.01(9) . . ?
C9 C8 C3 119.65(9) . . ?
C3 C8 C7 119.34(9) . . ?
C32 C33 C37 119.47(9) . . ?
C34 C33 C32 119.52(9) . . ?
C34 C33 C37 120.97(9) . . ?
C33 C34 C25 120.83(9) . . ?
C33 C34 C40 123.59(9) . . ?
C25 C34 C40 115.41(9) . . ?
C25 C26 C27 119.53(9) . . ?
C25 C26 C46 120.66(9) . . ?
C27 C26 C46 119.77(9) . . ?
C32 C31 C35 119.20(9) . . ?
C30 C31 C32 119.59(9) . . ?
C30 C31 C35 121.19(9) . . ?
C10 C1 C19 115.63(9) . . ?
C2 C1 C10 120.77(9) . . ?
C2 C1 C19 123.42(9) . . ?
C8 C7 C11 119.21(9) . . ?
C6 C7 C8 119.39(10) . . ?
C6 C7 C11 121.37(10) . . ?
C34 C25 C43 115.52(9) . . ?
C26 C25 C34 120.89(9) . . ?
C26 C25 C43 123.48(9) . . ?
C1 C2 C22 120.61(9) . . ?
C1 C2 C3 119.64(9) . . ?
C3 C2 C22 119.73(9) . . ?
C34 C40 C41 107.63(9) . . ?
C34 C40 C39 113.16(9) . . ?
C39 C40 C41 112.53(8) . . ?
C31 C30 C29 121.21(10) . . ?
C2 C22 C21 109.84(9) . . ?
C2 C22 C23 110.92(9) . . ?
C21 C22 C23 112.97(9) . . ?
C2 C3 C8 119.43(9) . . ?
C4 C3 C8 119.29(10) . . ?
C4 C3 C2 121.28(9) . . ?
C29 C28 C27 119.78(10) . . ?
C29 C28 C48 121.13(10) . . ?
C27 C28 C48 119.08(9) . . ?
C28 C29 C30 120.91(10) . . ?
C33 C37 C36 110.71(9) . . ?
C33 C37 C38 110.01(8) . . ?
C36 C37 C38 112.97(9) . . ?
C14 C15 C16 111.64(9) . . ?
C26 C27 C32 119.60(9) . . ?
C28 C27 C32 119.26(9) . . ?
C28 C27 C26 121.14(9) . . ?
C1 C19 C20 114.15(9) . . ?
C1 C19 C18 107.53(8) . . ?
C20 C19 C18 111.71(9) . . ?
C10 C16 C15 113.24(9) . . ?
C10 C16 C17 109.15(8) . . ?
C15 C16 C17 112.04(8) . . ?
C25 C43 C42 108.35(8) . . ?
C25 C43 C44 113.91(9) . . ?
C44 C43 C42 111.86(9) . . ?
C3 C4 C24 119.21(10) . . ?
C5 C4 C3 119.64(10) . . ?
C5 C4 C24 121.14(10) . . ?
C26 C46 C47 110.77(9) . . ?
C26 C46 C45 109.94(9) . . ?
C45 C46 C47 113.30(9) . . ?
C9 C13 C14 109.58(8) . . ?
C9 C13 C12 110.64(9) . . ?
C12 C13 C14 113.60(9) . . ?
C37 C36 C35 109.42(8) . . ?
C28 C48 C47 110.63(9) . . ?
C7 C6 C5 121.29(10) . . ?
C31 C35 C36 110.59(8) . . ?
C39 C38 C37 109.38(9) . . ?
C4 C5 C6 121.00(10) . . ?
C18 C17 C16 112.99(8) . . ?
C7 C11 C12 110.47(9) . . ?
C15 C14 C13 109.08(9) . . ?
C40 C41 C42 112.30(8) . . ?
C48 C47 C46 109.54(9) . . ?
C21 C20 C19 112.18(9) . . ?
C43 C42 C41 112.98(9) . . ?
C4 C24 C23 110.76(9) . . ?
C13 C12 C11 109.09(9) . . ?
C45 C44 C43 111.94(9) . . ?
C38 C39 C40 111.91(9) . . ?
C44 C45 C46 109.95(9) . . ?
C20 C21 C22 110.20(9) . . ?
C24 C23 C22 110.02(9) . . ?
C19 C18 C17 112.67(8) . . ?

loop_
_geom_bond_atom_site_label_1
_geom_bond_atom_site_label_2
_geom_bond_distance
_geom_bond_site_symmetry_2
_geom_bond_publ_flag
C32 C33 1.4315(15) . ?
C32 C31 1.4270(14) . ?
C32 C27 1.4303(13) . ?
C10 C9 1.3770(15) . ?
C10 C1 1.4287(13) . ?
C10 C16 1.5153(14) . ?
C9 C8 1.4287(15) . ?
C9 C13 1.5217(13) . ?
C8 C7 1.4305(15) . ?
C8 C3 1.4295(14) . ?
C33 C34 1.3751(15) . ?
C33 C37 1.5210(13) . ?
C34 C25 1.4295(14) . ?
C34 C40 1.5160(14) . ?
C26 C25 1.3762(15) . ?
C26 C27 1.4282(14) . ?
C26 C46 1.5234(13) . ?
C31 C30 1.3739(15) . ?
C31 C35 1.5121(14) . ?
C1 C2 1.3788(15) . ?
C1 C19 1.5127(15) . ?
C7 C6 1.3727(16) . ?
C7 C11 1.5115(14) . ?
C25 C43 1.5129(14) . ?
C2 C22 1.5226(13) . ?
C2 C3 1.4284(15) . ?
C40 C41 1.5406(14) . ?
C40 C39 1.5345(14) . ?
C30 C29 1.4074(15) . ?
C22 C21 1.5248(15) . ?
C22 C23 1.5256(16) . ?
C3 C4 1.4279(15) . ?
C28 C29 1.3723(15) . ?
C28 C27 1.4265(15) . ?
C28 C48 1.5086(14) . ?
C37 C36 1.5261(15) . ?
C37 C38 1.5277(15) . ?
C15 C16 1.5361(14) . ?
C15 C14 1.5226(16) . ?
C19 C20 1.5348(14) . ?
C19 C18 1.5397(14) . ?
C16 C17 1.5428(14) . ?
C43 C42 1.5406(15) . ?
C43 C44 1.5361(14) . ?
C4 C5 1.3731(16) . ?
C4 C24 1.5129(14) . ?
C46 C47 1.5250(16) . ?
C46 C45 1.5242(15) . ?
C13 C14 1.5278(15) . ?
C13 C12 1.5245(15) . ?
C36 C35 1.5267(15) . ?
C48 C47 1.5226(16) . ?
C6 C5 1.4090(15) . ?
C38 C39 1.5240(16) . ?
C17 C18 1.5412(15) . ?
C11 C12 1.5262(15) . ?
C41 C42 1.5452(15) . ?
C20 C21 1.5208(16) . ?
C24 C23 1.5246(16) . ?
C44 C45 1.5213(17) . ?
